data_2104038
loop_
_publ_author_name
'Redhammer, G\"unther J.'
'Ohashi, Haruo'
'Roth, Georg'

_publ_section_title
;
 Single-crystal structure refinement of NaTiSi~2~O~6~ clinopyroxene at
 low temperatures (298<<i>T</i><100K)
;
_journal_issue 6
_journal_name_full 'Acta Crystallographica Section B'
_journal_page_first 730
_journal_page_last 746
_journal_paper_doi 10.1107/S0108768103022018
_journal_volume 59
_journal_year 2003
_chemical_formula_moiety 'O6 Na1 Si2 Ti1'
_chemical_formula_sum 'Na O6 Si2 Ti'
_chemical_formula_weight 223.07
_space_group_IT_number 2
_symmetry_cell_setting triclinic
_symmetry_space_group_name_Hall '-P 1'
_symmetry_space_group_name_H-M 'P -1'
_audit_creation_method 'WinGX routine CIF_UPDATE'
_cell_angle_alpha 84.78(2)
_cell_angle_beta 77.69(2)
_cell_angle_gamma 77.73(2)
_cell_formula_units_Z 2
_cell_length_a 5.2998(16)
_cell_length_b 6.5521(19)
_cell_length_c 6.593(2)
_cell_measurement_reflns_used 1734
_cell_measurement_temperature 180(2)
_cell_measurement_theta_max 32.28
_cell_measurement_theta_min 2.1
_cell_volume 218.32(12)
_computing_cell_refinement 'STOE X-AREA'
_computing_data_collection 'STOE X-AREA'
_computing_data_reduction 'STOE X-AREA'
_computing_structure_refinement 'shelxl-97 (sheldrick, 1997b)'
_computing_structure_solution 'SHELXS-97 (Sheldrick, 1997a)'
_diffrn_measured_fraction_theta_full 0.914
_diffrn_measured_fraction_theta_max 0.914
_diffrn_measurement_device '2-circle goniometer'
_diffrn_measurement_device_type 'STOE IPDS 2'
_diffrn_measurement_method 'rotation method'
_diffrn_radiation_type mok\a
_diffrn_radiation_wavelength 0.71073
_diffrn_reflns_av_R_equivalents 0.0322
_diffrn_reflns_limit_h_max 6
_diffrn_reflns_limit_h_min -6
_diffrn_reflns_limit_k_max 8
_diffrn_reflns_limit_k_min -7
_diffrn_reflns_limit_l_max 8
_diffrn_reflns_limit_l_min -8
_diffrn_reflns_number 1511
_diffrn_reflns_theta_full 26.36
_diffrn_reflns_theta_max 26.36
_diffrn_reflns_theta_min 3.17
_exptl_absorpt_coefficient_mu 2.557
_exptl_absorpt_correction_type none
_exptl_crystal_colour blue
_exptl_crystal_density_diffrn 3.393
_exptl_crystal_density_method 'not measured'
_exptl_crystal_description prismatic
_exptl_crystal_F_000 218
_exptl_crystal_size_max 0.17
_exptl_crystal_size_mid 0.10
_exptl_crystal_size_min 0.08
_refine_diff_density_max 0.423
_refine_diff_density_min -0.585
_refine_ls_extinction_method none
_refine_ls_goodness_of_fit_ref 1.067
_refine_ls_matrix_type full
_refine_ls_number_parameters 48
_refine_ls_number_reflns 811
_refine_ls_number_restraints 8
_refine_ls_restrained_S_all 1.071
_refine_ls_R_factor_gt 0.0268
_refine_ls_shift/su_max 0
_refine_ls_structure_factor_coef Fsqd
_refine_ls_weighting_details 'calc w=1/[\s^2^(Fo^2^)+(0.0351P)^2^+0.0730P] where P=(Fo^2^+2Fc^2^)/3'
_refine_ls_weighting_scheme calc
_refine_ls_wR_factor_ref 0.067
_reflns_number_gt 682
_reflns_number_total 811
_reflns_threshold_expression >2sigma(I)
_cod_data_source_file ws5001.cif
_cod_data_source_block 180
_cod_original_cell_volume 218.32(11)
_cod_original_sg_symbol_H-M P-1
_cod_original_formula_sum 'Na1 O6 Si2 Ti1'
_cod_database_code 2104038
_cod_database_fobs_code 2104038

loop_
_symmetry_equiv_pos_as_xyz
'x, y, z'
'-x, -y, -z'

loop_
_atom_site_label
_atom_site_fract_x
_atom_site_fract_y
_atom_site_fract_z
_atom_site_U_iso_or_equiv
_atom_site_adp_type
_atom_site_calc_flag
_atom_site_refinement_flags
_atom_site_occupancy
_atom_site_type_symbol
Na1 0.7553(6) 0.8040(4) 0.7003(4) 0.0103(3) Uani d . 1 Na
Ti1 0.2562(2) 0.59816(16) 0.90388(17) 0.00274(13) Uiso d . 1 Ti
Si1 0.7416(3) 0.2996(3) 0.6155(3) 0.0033(3) Uiso d D 1 Si
Si2 1.2407(3) 0.1219(2) 0.7954(3) 0.0023(3) Uiso d D 1 Si
O1 0.8054(6) 0.3936(6) 0.3836(6) 0.0062(8) Uiso d D 1 O
O2 0.6454(6) 0.4650(6) 0.7997(6) 0.0058(7) Uiso d D 1 O
O3 0.5173(7) 0.1546(7) 0.6406(7) 0.0057(7) Uiso d D 1 O
O4 1.0136(7) 0.1394(7) 0.6581(7) 0.0038(7) Uiso d D 1 O
O5 1.1474(6) 0.3058(6) 0.9606(6) 0.0028(7) Uiso d D 1 O
O6 1.3023(6) -0.1116(6) 0.8921(6) 0.0045(8) Uiso d D 1 O

loop_
_atom_site_aniso_label
_atom_site_aniso_U_11
_atom_site_aniso_U_22
_atom_site_aniso_U_33
_atom_site_aniso_U_12
_atom_site_aniso_U_13
_atom_site_aniso_U_23
Na1 0.0080(5) 0.0040(12) 0.0168(14) 0.0029(7) -0.0030(8) 0.0016(5)

loop_
_atom_type_symbol
_atom_type_description
_atom_type_scat_dispersion_real
_atom_type_scat_dispersion_imag
_atom_type_scat_source
Na Na 0.0362 0.0249 'International Tables Vol C Tables 4.2.6.8 and 6.1.1.4'
Ti Ti 0.2776 0.4457 'International Tables Vol C Tables 4.2.6.8 and 6.1.1.4'
Si Si 0.0817 0.0704 'International Tables Vol C Tables 4.2.6.8 and 6.1.1.4'
O O 0.0106 0.006 'International Tables Vol C Tables 4.2.6.8 and 6.1.1.4'

loop_
_geom_angle_atom_site_label_1
_geom_angle_atom_site_label_2
_geom_angle_atom_site_label_3
_geom_angle_site_symmetry_1
_geom_angle_site_symmetry_3
_geom_angle
O1 Na1 O5 2_766 2_767 77.78(14)
O1 Na1 O2 2_766 . 83.55(15)
O5 Na1 O2 2_767 . 70.87(8)
O1 Na1 O3 2_766 1_565 138.56(15)
O5 Na1 O3 2_767 1_565 119.7(2)
O2 Na1 O3 . 1_565 136.43(16)
O1 Na1 O6 2_766 1_465 156.50(9)
O5 Na1 O6 2_767 1_465 83.71(15)
O2 Na1 O6 . 1_465 76.74(15)
O3 Na1 O6 1_565 1_465 63.95(15)
O1 Na1 O4 2_766 2_766 65.09(15)
O5 Na1 O4 2_767 2_766 139.61(17)
O2 Na1 O4 . 2_766 117.6(2)
O3 Na1 O4 1_565 2_766 82.63(8)
O6 Na1 O4 1_465 2_766 136.08(15)
O1 Na1 O4 2_766 1_565 82.85(15)
O5 Na1 O4 2_767 1_565 93.22(16)
O2 Na1 O4 . 1_565 160.96(15)
O3 Na1 O4 1_565 1_565 60.38(14)
O6 Na1 O4 1_465 1_565 112.79(18)
O4 Na1 O4 2_766 1_565 67.82(18)
O1 Na1 O3 2_766 2_666 112.49(18)
O5 Na1 O3 2_767 2_666 157.88(15)
O2 Na1 O3 . 2_666 90.32(16)
O3 Na1 O3 1_565 2_666 66.32(18)
O6 Na1 O3 1_465 2_666 80.61(14)
O4 Na1 O3 2_766 2_666 59.37(14)
O4 Na1 O3 1_565 2_666 107.19(7)
O1 Na1 Si1 2_766 2_766 31.76(10)
O5 Na1 Si1 2_767 2_766 107.94(13)
O2 Na1 Si1 . 2_766 102.53(15)
O3 Na1 Si1 1_565 2_766 111.79(11)
O6 Na1 Si1 1_465 2_766 167.56(16)
O4 Na1 Si1 2_766 2_766 33.37(9)
O4 Na1 Si1 1_565 2_766 71.78(11)
O3 Na1 Si1 2_666 2_766 86.98(12)
O1 Na1 Si2 2_766 1_465 170.01(14)
O5 Na1 Si2 2_767 1_465 103.43(15)
O2 Na1 Si2 . 1_465 106.28(13)
O3 Na1 Si2 1_565 1_465 32.47(10)
O6 Na1 Si2 1_465 1_465 31.49(10)
O4 Na1 Si2 2_766 1_465 110.48(11)
O4 Na1 Si2 1_565 1_465 87.18(12)
O3 Na1 Si2 2_666 1_465 70.01(11)
Si1 Na1 Si2 2_766 1_465 142.81(5)
O1 Na1 Ti1 2_766 . 123.30(12)
O5 Na1 Ti1 2_767 . 79.67(10)
O2 Na1 Ti1 . . 39.85(9)
O3 Na1 Ti1 1_565 . 97.63(12)
O6 Na1 Ti1 1_465 . 37.61(10)
O4 Na1 Ti1 2_766 . 133.85(16)
O4 Na1 Ti1 1_565 . 149.79(16)
O3 Na1 Ti1 2_666 . 78.39(10)
Si1 Na1 Ti1 2_766 . 138.38(12)
Si2 Na1 Ti1 1_465 . 66.45(7)
O1 Na1 Ti1 2_766 1_655 38.00(10)
O5 Na1 Ti1 2_767 1_655 41.20(9)
O2 Na1 Ti1 . 1_655 81.88(10)
O3 Na1 Ti1 1_565 1_655 135.84(16)
O6 Na1 Ti1 1_465 1_655 124.88(13)
O4 Na1 Ti1 2_766 1_655 98.85(13)
O4 Na1 Ti1 1_565 1_655 79.20(10)
O3 Na1 Ti1 2_666 1_655 149.96(16)
Si1 Na1 Ti1 2_766 1_655 66.77(7)
Si2 Na1 Ti1 1_465 1_655 140.02(13)
Ti1 Na1 Ti1 . 1_655 111.20(4)
O6 Ti1 O1 1_465 2_666 95.62(9)
O6 Ti1 O2 1_465 . 97.08(16)
O1 Ti1 O2 2_666 . 89.62(16)
O6 Ti1 O5 1_465 1_455 169.42(17)
O1 Ti1 O5 2_666 1_455 89.42(17)
O2 Ti1 O5 . 1_455 92.24(15)
O6 Ti1 O2 1_465 2_667 92.59(17)
O1 Ti1 O2 2_666 2_667 170.05(18)
O2 Ti1 O2 . 2_667 83.77(17)
O5 Ti1 O2 1_455 2_667 83.42(8)
O6 Ti1 O5 1_465 2_667 89.93(16)
O1 Ti1 O5 2_666 2_667 94.54(16)
O2 Ti1 O5 . 2_667 171.48(9)
O5 Ti1 O5 1_455 2_667 80.39(16)
O2 Ti1 O5 2_667 2_667 91.09(15)
O6 Ti1 Ti1 1_465 2_667 96.45(11)
O1 Ti1 Ti1 2_666 2_667 131.74(13)
O2 Ti1 Ti1 . 2_667 42.56(12)
O5 Ti1 Ti1 1_455 2_667 87.02(10)
O2 Ti1 Ti1 2_667 2_667 41.21(10)
O5 Ti1 Ti1 2_667 2_667 131.94(13)
O6 Ti1 Na1 1_465 . 49.33(12)
O1 Ti1 Na1 2_666 . 85.71(12)
O2 Ti1 Na1 . . 48.78(12)
O5 Ti1 Na1 1_455 . 140.65(12)
O2 Ti1 Na1 2_667 . 95.43(11)
O5 Ti1 Na1 2_667 . 138.90(12)
Ti1 Ti1 Na1 2_667 . 68.14(5)
O6 Ti1 Na1 1_465 1_455 83.17(11)
O1 Ti1 Na1 2_666 1_455 47.81(12)
O2 Ti1 Na1 . 1_455 136.90(13)
O5 Ti1 Na1 1_455 1_455 93.45(11)
O2 Ti1 Na1 2_667 1_455 139.32(12)
O5 Ti1 Na1 2_667 1_455 48.65(12)
Ti1 Ti1 Na1 2_667 1_455 179.33(6)
Na1 Ti1 Na1 . 1_455 111.20(4)
O6 Ti1 Ti1 1_465 2_567 129.73(13)
O1 Ti1 Ti1 2_666 2_567 92.61(11)
O2 Ti1 Ti1 . 2_567 132.55(12)
O5 Ti1 Ti1 1_455 2_567 40.45(10)
O2 Ti1 Ti1 2_667 2_567 86.44(10)
O5 Ti1 Ti1 2_667 2_567 39.93(11)
Ti1 Ti1 Ti1 2_667 2_567 113.95(4)
Na1 Ti1 Ti1 . 2_567 177.90(5)
Na1 Ti1 Ti1 1_455 2_567 66.70(5)
O6 Ti1 Na1 1_465 2_667 133.60(14)
O1 Ti1 Na1 2_666 2_667 130.69(14)
O2 Ti1 Na1 . 2_667 87.22(12)
O5 Ti1 Na1 1_455 2_667 41.66(12)
O2 Ti1 Na1 2_667 2_667 41.77(12)
O5 Ti1 Na1 2_667 2_667 84.42(12)
Ti1 Ti1 Na1 2_667 2_667 57.34(5)
Na1 Ti1 Na1 . 2_667 125.49(4)
Na1 Ti1 Na1 1_455 2_667 123.31(5)
Ti1 Ti1 Na1 2_567 2_667 56.61(5)
O1 Si1 O2 . . 117.1(2)
O1 Si1 O3 . . 110.6(2)
O2 Si1 O3 . . 107.6(2)
O1 Si1 O4 . . 106.9(2)
O2 Si1 O4 . . 108.0(2)
O3 Si1 O4 . . 106.1(2)
O1 Si1 Na1 . 2_766 52.23(14)
O2 Si1 Na1 . 2_766 132.43(16)
O3 Si1 Na1 . 2_766 119.61(19)
O4 Si1 Na1 . 2_766 54.70(15)
O1 Si1 Na1 . 1_545 119.80(18)
O2 Si1 Na1 . 1_545 122.84(17)
O3 Si1 Na1 . 1_545 46.54(15)
O4 Si1 Na1 . 1_545 59.68(16)
Na1 Si1 Na1 2_766 1_545 88.53(7)
O1 Si1 Na1 . . 78.96(17)
O2 Si1 Na1 . . 40.08(15)
O3 Si1 Na1 . . 137.06(16)
O4 Si1 Na1 . . 110.74(17)
Na1 Si1 Na1 2_766 . 99.67(9)
Na1 Si1 Na1 1_545 . 160.08(10)
O6 Si2 O5 . . 116.1(2)
O6 Si2 O4 . . 108.8(2)
O5 Si2 O4 . . 108.5(2)
O6 Si2 O3 . 1_655 105.0(2)
O5 Si2 O3 . 1_655 109.0(2)
O4 Si2 O3 . 1_655 109.2(2)
O6 Si2 Na1 . 1_645 52.82(14)
O5 Si2 Na1 . 1_645 130.36(15)
O4 Si2 Na1 . 1_645 120.92(19)
O3 Si2 Na1 1_655 1_645 52.23(15)
O6 Si2 Na1 . 2_766 119.15(18)
O5 Si2 Na1 . 2_766 124.42(16)
O4 Si2 Na1 . 2_766 47.03(15)
O3 Si2 Na1 1_655 2_766 62.23(17)
Na1 Si2 Na1 1_645 2_766 89.67(7)
O6 Si2 Na1 . 2_767 77.16(17)
O5 Si2 Na1 . 2_767 40.41(15)
O4 Si2 Na1 . 2_767 135.42(17)
O3 Si2 Na1 1_655 2_767 111.54(18)
Na1 Si2 Na1 1_645 2_767 98.29(10)
Na1 Si2 Na1 2_766 2_767 163.15(9)
Si1 O1 Ti1 . 2_666 146.7(2)
Si1 O1 Na1 . 2_766 96.01(18)
Ti1 O1 Na1 2_666 2_766 94.19(17)
Si1 O2 Ti1 . . 122.9(2)
Si1 O2 Ti1 . 2_667 123.4(2)
Ti1 O2 Ti1 . 2_667 96.23(17)
Si1 O2 Na1 . . 114.2(2)
Ti1 O2 Na1 . . 91.37(16)
Ti1 O2 Na1 2_667 . 102.60(17)
Si2 O3 Si1 1_455 . 139.8(3)
Si2 O3 Na1 1_455 1_545 95.30(19)
Si1 O3 Na1 . 1_545 103.81(18)
Si2 O3 Na1 1_455 2_666 87.55(17)
Si1 O3 Na1 . 2_666 115.3(2)
Na1 O3 Na1 1_545 2_666 113.68(18)
Si2 O4 Si1 . . 139.9(3)
Si2 O4 Na1 . 2_766 103.82(19)
Si1 O4 Na1 . 2_766 91.93(19)
Si2 O4 Na1 . 1_545 116.7(2)
Si1 O4 Na1 . 1_545 89.54(16)
Na1 O4 Na1 2_766 1_545 112.18(18)
Si2 O5 Ti1 . 1_655 123.6(2)
Si2 O5 Ti1 . 2_667 120.5(2)
Ti1 O5 Ti1 1_655 2_667 99.61(16)
Si2 O5 Na1 . 2_767 113.7(2)
Ti1 O5 Na1 1_655 2_767 103.11(17)
Ti1 O5 Na1 2_667 2_767 90.15(16)
Si2 O6 Ti1 . 1_645 148.7(2)
Si2 O6 Na1 . 1_645 95.68(18)
Ti1 O6 Na1 1_645 1_645 93.05(17)

loop_
_geom_bond_atom_site_label_1
_geom_bond_atom_site_label_2
_geom_bond_site_symmetry_2
_geom_bond_distance
Na1 O1 2_766 2.388(5)
Na1 O5 2_767 2.413(5)
Na1 O2 . 2.414(4)
Na1 O3 1_565 2.416(5)
Na1 O6 1_465 2.437(5)
Na1 O4 2_766 2.454(5)
Na1 O4 1_565 2.790(5)
Na1 O3 2_666 2.884(5)
Na1 Si1 2_766 3.005(4)
Na1 Si2 1_465 3.043(4)
Na1 Ti1 . 3.208(3)
Na1 Ti1 1_655 3.215(3)
Ti1 O6 1_465 1.961(4)
Ti1 O1 2_666 1.985(4)
Ti1 O2 . 2.056(4)
Ti1 O5 1_455 2.095(4)
Ti1 O2 2_667 2.111(4)
Ti1 O5 2_667 2.118(4)
Ti1 Ti1 2_667 3.103(2)
Ti1 Na1 1_455 3.215(3)
Ti1 Ti1 2_567 3.218(2)
Ti1 Na1 2_667 3.5365(17)
Si1 O1 . 1.590(4)
Si1 O2 . 1.628(4)
Si1 O3 . 1.647(4)
Si1 O4 . 1.654(4)
Si1 Na1 2_766 3.005(4)
Si1 Na1 1_545 3.232(3)
Si2 O6 . 1.598(4)
Si2 O5 . 1.624(4)
Si2 O4 . 1.634(4)
Si2 O3 1_655 1.641(4)
Si2 Na1 1_645 3.043(4)
Si2 Na1 2_766 3.256(3)
Si2 Na1 2_767 3.409(4)
O1 Ti1 2_666 1.985(4)
O1 Na1 2_766 2.388(5)
O2 Ti1 2_667 2.111(4)
O3 Si2 1_455 1.641(4)
O3 Na1 1_545 2.416(5)
O3 Na1 2_666 2.884(5)
O4 Na1 2_766 2.454(5)
O4 Na1 1_545 2.790(5)
O5 Ti1 1_655 2.095(4)
O5 Ti1 2_667 2.118(4)
O5 Na1 2_767 2.413(5)
O6 Ti1 1_645 1.961(4)
O6 Na1 1_645 2.437(5)
